data_7150364
loop_
_publ_author_name
'Reisinger, Ales'
'Koch, Rainer'
'Bernhardt, Paul V.'
'Wentrup, Curt'

_publ_section_title
;
 1H-1,3-diazepines, 5H-1,3-diazepines, 1,3-diazepinones, and
 2,4-diazabicyclo[3.2.0]heptenes.
;
_journal_issue 8
_journal_name_full 'Organic &amp; biomolecular chemistry'
_journal_page_first 1227
_journal_page_last 1238
_journal_paper_doi 10.1039/b317099c
_journal_volume 2
_journal_year 2004
_chemical_compound_source 'synthesis as described'
_chemical_formula_moiety 'C7 H6 F6 N2 O1'
_chemical_formula_structural 'C7 H6 F6 N2 O1'
_chemical_formula_sum 'C7 H6 F6 N2 O'
_chemical_formula_weight 248.14
_chemical_name_common 6,7-Bis(trifluoromethyl)-2,4-diazabicyclo(3.2.0)heptan-3-one
_chemical_name_systematic
;
6,7-Bis(trifluoromethyl)-2,4-diazabicyclo[3.2.0]heptan-3-one
;
_space_group_IT_number 14
_symmetry_cell_setting monoclinic
_symmetry_Int_Tables_number 14
_symmetry_space_group_name_Hall '-P 2ybc'
_symmetry_space_group_name_H-M 'P 1 21/c 1'
_atom_sites_solution_hydrogens geom
_atom_sites_solution_primary direct
_atom_sites_solution_secondary difmap
_audit_conform_dict_location ftp://ftp.iucr.org/cifdics/cif_core.dic
_audit_conform_dict_name cif_core.dic
_audit_conform_dict_version 2.1
_audit_creation_date 2003-12-04T13:39:26-00:00
_audit_creation_method 'WinGX routine CIF_UPDATE'
_cell_angle_alpha 90
_cell_angle_beta 116.610(10)
_cell_angle_gamma 90
_cell_formula_units_Z 4
_cell_length_a 13.243(3)
_cell_length_b 5.6585(5)
_cell_length_c 13.304(3)
_cell_measurement_reflns_used 25
_cell_measurement_temperature 293(2)
_cell_measurement_theta_max 13.17
_cell_measurement_theta_min 10.34
_cell_measurement_wavelength 0.71073
_cell_volume 891.3(3)
_computing_cell_refinement 'CAD4 Express (Enraf Nonius, 1994)'
_computing_data_collection 'CAD4 Express (Enraf Nonius, 1994)'
_computing_data_reduction 'XCAD4 (Harms & Wocadlo, 1995)'
_computing_molecular_graphics 'Ortep-3 for Windows (Farrugia, 1997)'
_computing_publication_material 'WinGX publication routines (Farrugia, 1999)'
_computing_structure_refinement 'SHELXL-97 (Sheldrick, 1997)'
_diffrn_ambient_temperature 293(2)
_diffrn_detector 'scintillation LiI'
_diffrn_detector_dtime 1.195
_diffrn_measured_fraction_theta_full 0.998
_diffrn_measured_fraction_theta_max 0.998
_diffrn_measurement_device '\k-geometry diffractometer'
_diffrn_measurement_device_type 'Enraf Nonius TurboCAD4'
_diffrn_measurement_method 'non-profiled omega scans'
_diffrn_orient_matrix_type
;
x-axis points to radiation source
the matrix is specified in reciprocal space
;
_diffrn_orient_matrix_UB_11 -0.72867E-1
_diffrn_orient_matrix_UB_12 -0.745E-3
_diffrn_orient_matrix_UB_13 0.5576E-2
_diffrn_orient_matrix_UB_21 0.41342E-1
_diffrn_orient_matrix_UB_22 -0.44207E-1
_diffrn_orient_matrix_UB_23 0.81145E-1
_diffrn_orient_matrix_UB_31 0.01048
_diffrn_orient_matrix_UB_32 0.170974
_diffrn_orient_matrix_UB_33 0.21087E-1
_diffrn_radiation_monochromator graphite
_diffrn_radiation_probe x-ray
_diffrn_radiation_type MoK\a
_diffrn_radiation_wavelength 0.71073
_diffrn_reflns_av_R_equivalents 0.0396
_diffrn_reflns_av_unetI/netI 0.0479
_diffrn_reflns_limit_h_max 15
_diffrn_reflns_limit_h_min 0
_diffrn_reflns_limit_k_max 6
_diffrn_reflns_limit_k_min 0
_diffrn_reflns_limit_l_max 14
_diffrn_reflns_limit_l_min -15
_diffrn_reflns_number 1668
_diffrn_reflns_theta_full 24.97
_diffrn_reflns_theta_max 24.97
_diffrn_reflns_theta_min 1.72
_diffrn_source 'Enraf Nonius FR590'
_diffrn_standards_decay_% -3
_diffrn_standards_interval_time 120
_diffrn_standards_number 3
_exptl_absorpt_coefficient_mu 0.209
_exptl_crystal_colour colourless
_exptl_crystal_density_diffrn 1.849
_exptl_crystal_density_method 'not measured'
_exptl_crystal_description prism
_exptl_crystal_F_000 496
_exptl_crystal_size_max 0.35
_exptl_crystal_size_mid 0.24
_exptl_crystal_size_min 0.06
_refine_diff_density_max 0.192
_refine_diff_density_min -0.254
_refine_diff_density_rms 0.052
_refine_ls_extinction_method none
_refine_ls_goodness_of_fit_ref 1.013
_refine_ls_hydrogen_treatment constr
_refine_ls_matrix_type full
_refine_ls_number_parameters 145
_refine_ls_number_reflns 1561
_refine_ls_number_restraints 0
_refine_ls_restrained_S_all 1.013
_refine_ls_R_factor_all 0.0909
_refine_ls_R_factor_gt 0.0423
_refine_ls_shift/su_max 0
_refine_ls_shift/su_mean 0
_refine_ls_structure_factor_coef Fsqd
_refine_ls_weighting_details 'calc w=1/[\s^2^(Fo^2^)+(0.0595P)^2^+0.0859P] where P=(Fo^2^+2Fc^2^)/3'
_refine_ls_weighting_scheme calc
_refine_ls_wR_factor_gt 0.101
_refine_ls_wR_factor_ref 0.1223
_reflns_number_gt 928
_reflns_number_total 1561
_reflns_threshold_expression >2sigma(I)
_cod_data_source_file b317099c.txt
_cod_data_source_block 1071al5
_cod_original_sg_symbol_H-M 'P 21/c'
_cod_database_code 7150364
_diffrn_standards_decay_corr_max 1.01
_diffrn_standards_decay_corr_min 0.949

loop_
_symmetry_equiv_pos_as_xyz
'x, y, z'
'-x, y+1/2, -z+1/2'
'-x, -y, -z'
'x, -y-1/2, z-1/2'

loop_
_atom_site_label
_atom_site_type_symbol
_atom_site_fract_x
_atom_site_fract_y
_atom_site_fract_z
_atom_site_U_iso_or_equiv
_atom_site_adp_type
_atom_site_occupancy
_atom_site_symmetry_multiplicity
_atom_site_calc_flag
_atom_site_refinement_flags
_atom_site_disorder_assembly
_atom_site_disorder_group
C1 C 0.8434(2) -0.0656(6) 1.0585(3) 0.0392(8) Uani 1 1 d . . .
H1 H 0.862 -0.234 1.0711 0.047 Uiso 1 1 calc R . .
C3 C 0.9517(2) 0.2703(6) 1.0881(2) 0.0344(7) Uani 1 1 d . . .
C5 C 0.8309(2) 0.0265(5) 0.9436(2) 0.0352(7) Uani 1 1 d . . .
H5 H 0.8545 -0.0844 0.9016 0.042 Uiso 1 1 calc R . .
C6 C 0.7021(2) 0.0476(6) 0.9014(2) 0.0354(7) Uani 1 1 d . . .
H6 H 0.6739 0.2081 0.8772 0.042 Uiso 1 1 calc R . .
C7 C 0.7166(3) -0.0103(6) 1.0209(3) 0.0383(8) Uani 1 1 d . . .
H7 H 0.6755 -0.155 1.0199 0.046 Uiso 1 1 calc R . .
C8 C 0.6355(3) -0.1355(6) 0.8174(3) 0.0431(8) Uani 1 1 d . . .
C9 C 0.6876(3) 0.1828(6) 1.0795(3) 0.0482(9) Uani 1 1 d . . .
N2 N 0.9277(2) 0.0858(5) 1.1382(2) 0.0446(7) Uani 1 1 d . . .
H2 H 0.9531 0.078 1.2058 0.053 Uiso 1 1 d R . .
N4 N 0.8941(2) 0.2439(5) 0.9761(2) 0.0392(7) Uani 1 1 d . . .
H4 H 0.9112 0.3245 0.9364 0.047 Uiso 1 1 d R . .
O3 O 1.01646(18) 0.4339(4) 1.13708(17) 0.0427(6) Uani 1 1 d . . .
F1 F 0.67721(17) -0.3521(3) 0.85242(17) 0.0565(6) Uani 1 1 d . . .
F2 F 0.63592(19) -0.1049(4) 0.71885(16) 0.0710(7) Uani 1 1 d . . .
F3 F 0.52817(16) -0.1408(4) 0.79908(19) 0.0669(7) Uani 1 1 d . . .
F4 F 0.7216(2) 0.1358(4) 1.18764(19) 0.0752(7) Uani 1 1 d . . .
F5 F 0.73298(17) 0.3917(3) 1.07500(17) 0.0575(6) Uani 1 1 d . . .
F6 F 0.57668(18) 0.2200(5) 1.0332(2) 0.0803(8) Uani 1 1 d . . .

loop_
_atom_site_aniso_label
_atom_site_aniso_U_11
_atom_site_aniso_U_22
_atom_site_aniso_U_33
_atom_site_aniso_U_23
_atom_site_aniso_U_13
_atom_site_aniso_U_12
C1 0.0426(18) 0.0307(17) 0.0387(17) 0.0041(15) 0.0131(14) 0.0023(15)
C3 0.0320(16) 0.0409(19) 0.0299(17) -0.0001(15) 0.0136(13) 0.0002(15)
C5 0.0420(18) 0.0300(17) 0.0363(17) -0.0049(14) 0.0200(14) -0.0017(14)
C6 0.0378(17) 0.0245(16) 0.0431(18) 0.0004(14) 0.0174(14) -0.0006(14)
C7 0.0446(18) 0.0308(17) 0.0435(18) 0.0039(15) 0.0233(15) -0.0024(14)
C8 0.047(2) 0.037(2) 0.0390(18) 0.0027(16) 0.0134(15) -0.0011(16)
C9 0.059(2) 0.040(2) 0.057(2) -0.0015(17) 0.0356(19) -0.0018(17)
N2 0.0498(16) 0.0480(17) 0.0288(13) 0.0059(13) 0.0113(12) -0.0065(14)
N4 0.0471(15) 0.0413(16) 0.0313(14) -0.0008(13) 0.0195(12) -0.0154(13)
O3 0.0474(13) 0.0464(14) 0.0341(11) -0.0058(11) 0.0180(10) -0.0117(12)
F1 0.0696(13) 0.0312(11) 0.0598(13) -0.0035(10) 0.0211(10) -0.0016(10)
F2 0.0999(17) 0.0652(15) 0.0429(12) -0.0064(11) 0.0276(11) -0.0234(13)
F3 0.0406(12) 0.0623(14) 0.0828(15) -0.0096(12) 0.0143(10) -0.0103(10)
F4 0.125(2) 0.0624(15) 0.0636(15) -0.0005(12) 0.0646(14) 0.0012(14)
F5 0.0825(15) 0.0352(12) 0.0708(14) -0.0063(10) 0.0486(12) -0.0026(10)
F6 0.0591(15) 0.0824(18) 0.114(2) -0.0186(15) 0.0517(14) 0.0047(12)

loop_
_atom_type_symbol
_atom_type_description
_atom_type_scat_dispersion_real
_atom_type_scat_dispersion_imag
_atom_type_scat_source
C C 0.0033 0.0016 'International Tables Vol C Tables 4.2.6.8 and 6.1.1.4'
H H 0 0 'International Tables Vol C Tables 4.2.6.8 and 6.1.1.4'
N N 0.0061 0.0033 'International Tables Vol C Tables 4.2.6.8 and 6.1.1.4'
O O 0.0106 0.006 'International Tables Vol C Tables 4.2.6.8 and 6.1.1.4'
F F 0.0171 0.0103 'International Tables Vol C Tables 4.2.6.8 and 6.1.1.4'

loop_
_geom_angle_atom_site_label_1
_geom_angle_atom_site_label_2
_geom_angle_atom_site_label_3
_geom_angle
_geom_angle_site_symmetry_1
_geom_angle_site_symmetry_3
_geom_angle_publ_flag
N2 C1 C5 103.5(2) . . ?
N2 C1 C7 119.3(3) . . ?
C5 C1 C7 89.5(2) . . ?
O3 C3 N4 125.8(3) . . ?
O3 C3 N2 125.6(3) . . ?
N4 C3 N2 108.6(3) . . ?
N4 C5 C6 116.2(3) . . ?
N4 C5 C1 101.5(2) . . ?
C6 C5 C1 89.9(2) . . ?
C8 C6 C5 113.9(3) . . ?
C8 C6 C7 112.5(3) . . ?
C5 C6 C7 90.1(2) . . ?
C9 C7 C6 116.1(3) . . ?
C9 C7 C1 118.3(3) . . ?
C6 C7 C1 89.5(2) . . ?
F2 C8 F3 107.4(3) . . ?
F2 C8 F1 106.3(3) . . ?
F3 C8 F1 106.4(3) . . ?
F2 C8 C6 112.9(3) . . ?
F3 C8 C6 112.2(3) . . ?
F1 C8 C6 111.2(3) . . ?
F4 C9 F6 107.5(3) . . ?
F4 C9 F5 106.5(3) . . ?
F6 C9 F5 105.3(3) . . ?
F4 C9 C7 112.2(3) . . ?
F6 C9 C7 111.4(3) . . ?
F5 C9 C7 113.5(3) . . ?
C3 N2 C1 112.1(3) . . ?
C3 N4 C5 113.1(3) . . ?

loop_
_geom_bond_atom_site_label_1
_geom_bond_atom_site_label_2
_geom_bond_distance
_geom_bond_site_symmetry_2
_geom_bond_publ_flag
C1 N2 1.429(4) . ?
C1 C5 1.551(4) . ?
C1 C7 1.555(4) . ?
C3 O3 1.231(4) . ?
C3 N4 1.344(4) . ?
C3 N2 1.351(4) . ?
C5 N4 1.442(4) . ?
C5 C6 1.543(4) . ?
C6 C8 1.489(5) . ?
C6 C7 1.549(4) . ?
C7 C9 1.488(5) . ?
C8 F2 1.325(4) . ?
C8 F3 1.331(4) . ?
C8 F1 1.339(4) . ?
C9 F4 1.328(4) . ?
C9 F6 1.331(4) . ?
C9 F5 1.339(4) . ?
